data_1572681
loop_
_publ_author_name
'Murali, Anna Chandrasekar'
'Panda, Rudrashish'
'Kannan, Ramkumar'
'Das, Ritwick'
'Venkatasubbaiah, Krishnan'

_publ_section_title
;
 O,S-Chelated bis(pentafluorophenyl)boron and
 diphenylboron-&#x3b2;-thioketonates: synthesis, photophysical,
 electrochemical and NLO properties.
;
_journal_issue 42
_journal_name_full 'Dalton transactions (Cambridge, England : 2003)'
_journal_page_first 17263
_journal_page_last 17271
_journal_paper_doi 10.1039/d4dt02471k
_journal_volume 53
_journal_year 2024
_chemical_formula_moiety 'C28 H23 B O2 S'
_chemical_formula_sum 'C28 H23 B O2 S'
_chemical_formula_weight 434.33
_space_group_crystal_system monoclinic
_space_group_IT_number 14
_space_group_name_Hall '-P 2ybc'
_space_group_name_H-M_alt 'P 1 21/c 1'
_atom_sites_solution_hydrogens geom
_atom_sites_solution_primary direct
_audit_creation_date 2024-04-25
_audit_creation_method
;
Olex2 1.2-alpha
(compiled 2018.07.26 svn.r3523 for OlexSys, GUI svn.r5532)
;
_audit_update_record
;
2024-08-30 deposited with the CCDC.	2024-09-24 downloaded from the CCDC.
;
_cell_angle_alpha 90
_cell_angle_beta 98.258(3)
_cell_angle_gamma 90
_cell_formula_units_Z 4
_cell_length_a 8.3139(2)
_cell_length_b 19.4235(6)
_cell_length_c 13.8886(4)
_cell_measurement_reflns_used 9669
_cell_measurement_temperature 100.01(10)
_cell_measurement_theta_max 77.8730
_cell_measurement_theta_min 3.9160
_cell_volume 2219.55(11)
_computing_cell_refinement 'CrysAlisPro 1.171.42.89a (Rigaku OD, 2023)'
_computing_data_collection 'CrysAlisPro 1.171.42.89a (Rigaku OD, 2023)'
_computing_data_reduction 'CrysAlisPro 1.171.42.89a (Rigaku OD, 2023)'
_computing_molecular_graphics 'Olex2 (Dolomanov et al., 2009)'
_computing_publication_material 'Olex2 (Dolomanov et al., 2009)'
_computing_structure_refinement 'ShelXL (Sheldrick, 2015)'
_computing_structure_solution 'ShelXS (Sheldrick, 2008)'
_diffrn_ambient_environment N~2~
_diffrn_ambient_temperature 100.01(10)
_diffrn_detector 'Hybrid Pixel Array Detector'
_diffrn_detector_area_resol_mean 5.8140
_diffrn_detector_type 'Pilatus 200K'
_diffrn_measured_fraction_theta_full 0.999
_diffrn_measured_fraction_theta_max 0.976
_diffrn_measurement_details
;
List of Runs (angles in degrees, time in seconds):

  # Type    Start    End  Width  t~exp~   \w     \q     \k     \f   Frames
#--------------------------------------------------------------------------
  1  \w    -71.00  22.00   0.50    5.98    --  -38.50  93.00  68.00  186
  2  \w      0.00  82.00   0.50    5.98    --   49.56 -93.00 -43.00  164
  3  \w     39.00 106.00   0.50   10.95    --  107.46 -93.00 -43.00  134
  4  \w    104.00 176.00   0.50   10.95    --  107.46  93.00  68.00  144
  5  \w   -105.00 -35.00   0.50    5.98    --  -38.50 -37.00 -30.00  140
  6  \w    -42.00  28.00   0.50    5.98    --  -38.50  37.00-180.00  140
  7  \w     38.00 113.00   0.50    5.98    --   49.56  57.00 150.00  150
  8  \w     39.00 107.00   0.50   10.95    --  107.46 -94.00 150.00  136
  9  \w     39.00 111.00   0.50   10.95    --  107.46 -30.00 150.00  144
 10  \w     39.00 107.00   0.50   10.95    --  107.46 -94.00 120.00  136
 11  \w     45.00 121.00   0.50   10.95    --  107.46 -61.00 -60.00  152
 12  \w     97.00 170.00   0.50   10.95    --  107.46 125.00-180.00  146
 13  \w    103.00 172.00   0.50   10.95    --  107.46  77.00  60.00  138
 14  \w     45.00 113.00   0.50   10.95    --  107.46-125.00  60.00  136
 15  \w     96.00 164.00   0.50   10.95    --  107.46  61.00 -30.00  136
 16  \w     44.00 102.00   0.50   10.95    --  107.46 -45.00  30.00  116
 17  \w     51.00 105.00   0.50   10.95    --  107.46 -94.00 -90.00  108
 18  \w    100.00 174.00   0.50   10.95    --  107.46  15.00-180.00  148
;
_diffrn_measurement_device 'four-circle diffractometer'
_diffrn_measurement_device_type 'SuperNova, Dual, Cu at home/near, Pilatus 200K'
_diffrn_measurement_method '\w scans'
_diffrn_orient_matrix_type 'CrysAlisPro convention (1999,Acta A55,543-557)'
_diffrn_orient_matrix_UB_11 0.0813676000
_diffrn_orient_matrix_UB_12 0.0714050000
_diffrn_orient_matrix_UB_13 0.0083561000
_diffrn_orient_matrix_UB_21 -0.0836543000
_diffrn_orient_matrix_UB_22 0.0161814000
_diffrn_orient_matrix_UB_23 0.0894877000
_diffrn_orient_matrix_UB_31 0.1463150000
_diffrn_orient_matrix_UB_32 -0.0305145000
_diffrn_orient_matrix_UB_33 0.0670283000
_diffrn_radiation_monochromator mirror
_diffrn_radiation_probe x-ray
_diffrn_radiation_type CuK\a
_diffrn_radiation_wavelength 1.54184
_diffrn_reflns_av_R_equivalents 0.0448
_diffrn_reflns_av_unetI/netI 0.0366
_diffrn_reflns_Laue_measured_fraction_full 0.999
_diffrn_reflns_Laue_measured_fraction_max 0.976
_diffrn_reflns_limit_h_max 10
_diffrn_reflns_limit_h_min -10
_diffrn_reflns_limit_k_max 23
_diffrn_reflns_limit_k_min -24
_diffrn_reflns_limit_l_max 17
_diffrn_reflns_limit_l_min -17
_diffrn_reflns_number 17918
_diffrn_reflns_point_group_measured_fraction_full 0.999
_diffrn_reflns_point_group_measured_fraction_max 0.976
_diffrn_reflns_theta_full 67.684
_diffrn_reflns_theta_max 78.246
_diffrn_reflns_theta_min 3.940
_diffrn_source 'micro-focus sealed X-ray tube'
_diffrn_source_type 'SuperNova (Cu) X-ray Source'
_exptl_absorpt_coefficient_mu 1.469
_exptl_absorpt_correction_T_max 1.00000
_exptl_absorpt_correction_T_min 0.48783
_exptl_absorpt_correction_type multi-scan
_exptl_absorpt_process_details
;
CrysAlisPro 1.171.42.89a (Rigaku Oxford Diffraction, 2023)
Empirical absorption correction using spherical harmonics,
implemented in SCALE3 ABSPACK scaling algorithm.
;
_exptl_crystal_colour 'clear light yellow'
_exptl_crystal_colour_lustre clear
_exptl_crystal_colour_modifier light
_exptl_crystal_colour_primary yellow
_exptl_crystal_density_diffrn 1.300
_exptl_crystal_description block
_exptl_crystal_F_000 912
_exptl_crystal_preparation Dichlormethane/n-hexane
_exptl_crystal_recrystallization_method 'Slow evaporation'
_exptl_crystal_size_max 0.12
_exptl_crystal_size_mid 0.1
_exptl_crystal_size_min 0.09
_refine_diff_density_max 0.375
_refine_diff_density_min -0.308
_refine_diff_density_rms 0.047
_refine_ls_extinction_method none
_refine_ls_goodness_of_fit_ref 1.067
_refine_ls_hydrogen_treatment constr
_refine_ls_matrix_type full
_refine_ls_number_parameters 290
_refine_ls_number_reflns 4652
_refine_ls_number_restraints 0
_refine_ls_restrained_S_all 1.067
_refine_ls_R_factor_all 0.0480
_refine_ls_R_factor_gt 0.0396
_refine_ls_shift/su_max 0.001
_refine_ls_shift/su_mean 0.000
_refine_ls_structure_factor_coef Fsqd
_refine_ls_weighting_details 'w=1/[\s^2^(Fo^2^)+(0.0508P)^2^+0.8209P] where P=(Fo^2^+2Fc^2^)/3'
_refine_ls_weighting_scheme calc
_refine_ls_wR_factor_gt 0.1015
_refine_ls_wR_factor_ref 0.1052
_reflns_Friedel_coverage 0.000
_reflns_number_gt 4048
_reflns_number_total 4652
_reflns_threshold_expression 'I > 2\s(I)'
_cod_data_source_file d4dt02471k2.cif
_cod_data_source_block kv_acm_ar_09_auto
_cod_depositor_comments 'Adding full bibliography for 1572679--1572683.cif.'
_cod_database_code 1572681
_shelx_shelxl_version_number 2018/3
_chemical_oxdiff_formula 'C H N B F O S'
_shelx_space_group_comment
;
The symmetry employed for this shelxl refinement is uniquely defined
by the following loop, which should always be used as a source of
symmetry information in preference to the above space-group names.
They are only intended as comments.
;
_shelx_estimated_absorpt_t_max 0.879
_shelx_estimated_absorpt_t_min 0.843
_diffrn_oxdiff_digest_frames
;
01b5f0287aec1942ae91e18c1c6a40164a000253374
;
_reflns_odcompleteness_completeness 99.95
_reflns_odcompleteness_iscentric 1
_reflns_odcompleteness_theta 68.13
_olex2_refinement_description
;
1. Fixed Uiso
 At 1.2 times of:
  All C(H) groups
 At 1.5 times of:
  All C(H,H,H) groups
2.a Aromatic/amide H refined with riding coordinates:
 C2(H2), C19(H19), C9(H9), C22(H22), C25(H25), C8(H8), C20(H20), C21(H21),
 C5(H5), C15(H15), C28(H28), C11(H11), C6(H6), C24(H24), C18(H18), C13(H13),
 C27(H27), C26(H26), C14(H14), C12(H12)
2.b Idealised Me refined as rotating group:
 C16(H16a,H16b,H16c)
;
_olex2_submission_special_instructions 'No special instructions were received'
_oxdiff_exptl_absorpt_empirical_details
;
Empirical correction (ABSPACK) includes:
- Absorption correction using spherical harmonics
- Frame scaling
;
_oxdiff_exptl_absorpt_empirical_full_max 1.818
_oxdiff_exptl_absorpt_empirical_full_min 0.495

loop_
_space_group_symop_operation_xyz
'x, y, z'
'-x, y+1/2, -z+1/2'
'-x, -y, -z'
'x, -y-1/2, z-1/2'

loop_
_atom_site_label
_atom_site_type_symbol
_atom_site_fract_x
_atom_site_fract_y
_atom_site_fract_z
_atom_site_U_iso_or_equiv
_atom_site_adp_type
_atom_site_occupancy
_atom_site_site_symmetry_order
_atom_site_calc_flag
_atom_site_refinement_flags_posn
_atom_site_refinement_flags_adp
_atom_site_refinement_flags_occupancy
_atom_site_disorder_assembly
_atom_site_disorder_group
S1 S 0.34799(4) 0.36311(2) 0.91510(3) 0.02305(11) Uani 1 1 d . . . . .
O1 O 0.24444(12) 0.36677(5) 1.09835(7) 0.0226(2) Uani 1 1 d . . . . .
O2 O 0.08280(15) 0.55892(6) 1.43416(8) 0.0328(3) Uani 1 1 d . . . . .
C17 C 0.32820(16) 0.24848(8) 1.04381(11) 0.0221(3) Uani 1 1 d . . . . .
C2 C 0.20527(17) 0.46793(8) 1.00145(11) 0.0231(3) Uani 1 1 d . . . . .
H2 H 0.150952 0.511077 0.995421 0.028 Uiso 1 1 calc R . . . .
C19 C 0.42663(18) 0.13620(8) 0.99889(12) 0.0274(3) Uani 1 1 d . . . . .
H19 H 0.436289 0.102872 0.949991 0.033 Uiso 1 1 calc R . . . .
C4 C 0.17708(17) 0.46667(8) 1.17823(11) 0.0230(3) Uani 1 1 d . . . . .
C23 C 0.04551(17) 0.30520(8) 0.96708(11) 0.0225(3) Uani 1 1 d . . . . .
C9 C 0.16785(18) 0.53858(8) 1.18401(11) 0.0256(3) Uani 1 1 d . . . . .
H9 H 0.183639 0.565603 1.129125 0.031 Uiso 1 1 calc R . . . .
C10 C 0.29949(17) 0.49345(8) 0.84435(11) 0.0231(3) Uani 1 1 d . . . . .
C22 C 0.39435(17) 0.23363(8) 1.14008(11) 0.0246(3) Uani 1 1 d . . . . .
H22 H 0.382916 0.266270 1.189589 0.030 Uiso 1 1 calc R . . . .
C25 C -0.15655(19) 0.26215(8) 0.83567(12) 0.0284(3) Uani 1 1 d . . . . .
H25 H -0.182137 0.245884 0.770769 0.034 Uiso 1 1 calc R . . . .
C8 C 0.13625(19) 0.57098(8) 1.26792(11) 0.0264(3) Uani 1 1 d . . . . .
H8 H 0.129491 0.619766 1.270250 0.032 Uiso 1 1 calc R . . . .
C20 C 0.49298(18) 0.12349(8) 1.09454(12) 0.0278(3) Uani 1 1 d . . . . .
H20 H 0.549317 0.081694 1.111533 0.033 Uiso 1 1 calc R . . . .
C21 C 0.47642(18) 0.17226(9) 1.16509(12) 0.0279(3) Uani 1 1 d . . . . .
H21 H 0.521244 0.163831 1.230874 0.033 Uiso 1 1 calc R . . . .
C5 C 0.15525(19) 0.42815(8) 1.26107(11) 0.0269(3) Uani 1 1 d . . . . .
H5 H 0.161400 0.379349 1.259020 0.032 Uiso 1 1 calc R . . . .
C1 C 0.27596(16) 0.44490(8) 0.92301(11) 0.0224(3) Uani 1 1 d . . . . .
C15 C 0.27931(18) 0.47182(8) 0.74742(11) 0.0261(3) Uani 1 1 d . . . . .
H15 H 0.256664 0.424823 0.732059 0.031 Uiso 1 1 calc R . . . .
B1 B 0.2326(2) 0.31850(9) 1.01254(12) 0.0226(3) Uani 1 1 d . . . . .
C28 C -0.07935(18) 0.30962(8) 1.02478(12) 0.0252(3) Uani 1 1 d . . . . .
H28 H -0.054753 0.325837 1.089759 0.030 Uiso 1 1 calc R . . . .
C11 C 0.33969(18) 0.56215(8) 0.86586(12) 0.0275(3) Uani 1 1 d . . . . .
H11 H 0.356674 0.577214 0.931618 0.033 Uiso 1 1 calc R . . . .
C6 C 0.1251(2) 0.46011(9) 1.34512(12) 0.0297(3) Uani 1 1 d . . . . .
H6 H 0.111529 0.433332 1.400626 0.036 Uiso 1 1 calc R . . . .
C24 C 0.00205(18) 0.28139(8) 0.87171(11) 0.0256(3) Uani 1 1 d . . . . .
H24 H 0.083318 0.278268 0.830300 0.031 Uiso 1 1 calc R . . . .
C18 C 0.34600(18) 0.19774(8) 0.97468(11) 0.0251(3) Uani 1 1 d . . . . .
H18 H 0.301285 0.205685 0.908761 0.030 Uiso 1 1 calc R . . . .
C7 C 0.11438(18) 0.53180(9) 1.34902(11) 0.0260(3) Uani 1 1 d . . . . .
C13 C 0.3289(2) 0.58676(9) 0.69559(13) 0.0327(4) Uani 1 1 d . . . . .
H13 H 0.336463 0.618864 0.644821 0.039 Uiso 1 1 calc R . . . .
C27 C -0.23868(18) 0.29082(8) 0.98922(12) 0.0282(3) Uani 1 1 d . . . . .
H27 H -0.321040 0.294490 1.029803 0.034 Uiso 1 1 calc R . . . .
C26 C -0.27703(18) 0.26680(8) 0.89486(13) 0.0284(3) Uani 1 1 d . . . . .
H26 H -0.385350 0.253580 0.870758 0.034 Uiso 1 1 calc R . . . .
C14 C 0.2922(2) 0.51866(9) 0.67347(12) 0.0314(4) Uani 1 1 d . . . . .
H14 H 0.275734 0.503911 0.607572 0.038 Uiso 1 1 calc R . . . .
C3 C 0.20837(16) 0.43174(8) 1.08960(11) 0.0221(3) Uani 1 1 d . . . . .
C16 C 0.0651(2) 0.63227(9) 1.43939(13) 0.0350(4) Uani 1 1 d . . . . .
H16A H -0.027152 0.647080 1.391934 0.052 Uiso 1 1 calc GR . . . .
H16B H 0.164548 0.654599 1.424836 0.052 Uiso 1 1 calc GR . . . .
H16C H 0.045875 0.645214 1.504978 0.052 Uiso 1 1 calc GR . . . .
C12 C 0.3548(2) 0.60833(9) 0.79188(13) 0.0321(4) Uani 1 1 d . . . . .
H12 H 0.383049 0.654885 0.806986 0.038 Uiso 1 1 calc R . . . .

loop_
_atom_site_aniso_label
_atom_site_aniso_U_11
_atom_site_aniso_U_22
_atom_site_aniso_U_33
_atom_site_aniso_U_23
_atom_site_aniso_U_13
_atom_site_aniso_U_12
S1 0.02291(18) 0.02042(19) 0.02634(19) 0.00178(14) 0.00535(13) 0.00150(13)
O1 0.0243(5) 0.0195(5) 0.0237(5) 0.0009(4) 0.0022(4) 0.0003(4)
O2 0.0463(7) 0.0274(6) 0.0262(6) -0.0032(5) 0.0099(5) -0.0002(5)
C17 0.0183(6) 0.0217(7) 0.0261(7) 0.0020(6) 0.0031(5) -0.0020(6)
C2 0.0231(6) 0.0207(7) 0.0251(7) -0.0004(6) 0.0021(5) 0.0018(6)
C19 0.0253(7) 0.0243(8) 0.0330(8) -0.0024(7) 0.0056(6) -0.0001(6)
C4 0.0214(6) 0.0231(8) 0.0238(7) 0.0008(6) 0.0009(5) 0.0001(6)
C23 0.0226(6) 0.0178(7) 0.0267(7) 0.0029(6) 0.0021(6) 0.0011(5)
C9 0.0284(7) 0.0230(8) 0.0249(7) 0.0017(6) 0.0024(6) -0.0017(6)
C10 0.0185(6) 0.0243(8) 0.0264(7) 0.0021(6) 0.0030(5) 0.0020(5)
C22 0.0243(7) 0.0240(8) 0.0256(7) 0.0004(6) 0.0037(6) -0.0017(6)
C25 0.0299(7) 0.0251(8) 0.0282(8) 0.0002(7) -0.0031(6) -0.0012(6)
C8 0.0309(7) 0.0204(8) 0.0272(8) -0.0002(6) 0.0020(6) -0.0011(6)
C20 0.0233(7) 0.0226(8) 0.0370(9) 0.0054(7) 0.0031(6) 0.0016(6)
C21 0.0262(7) 0.0279(8) 0.0286(8) 0.0064(7) 0.0003(6) -0.0002(6)
C5 0.0323(8) 0.0207(8) 0.0277(8) 0.0022(6) 0.0038(6) 0.0025(6)
C1 0.0181(6) 0.0238(8) 0.0242(7) -0.0007(6) -0.0006(5) -0.0014(5)
C15 0.0272(7) 0.0232(8) 0.0278(8) 0.0012(6) 0.0041(6) 0.0031(6)
B1 0.0237(7) 0.0203(8) 0.0238(8) 0.0009(7) 0.0037(6) -0.0002(6)
C28 0.0245(7) 0.0232(8) 0.0278(8) 0.0009(6) 0.0033(6) 0.0014(6)
C11 0.0267(7) 0.0252(8) 0.0303(8) -0.0006(7) 0.0026(6) -0.0020(6)
C6 0.0358(8) 0.0277(9) 0.0258(8) 0.0041(7) 0.0054(6) 0.0015(7)
C24 0.0253(7) 0.0239(8) 0.0274(8) 0.0027(6) 0.0029(6) 0.0016(6)
C18 0.0249(7) 0.0257(8) 0.0240(7) 0.0018(6) 0.0014(6) 0.0005(6)
C7 0.0269(7) 0.0269(8) 0.0240(7) -0.0037(6) 0.0025(6) -0.0001(6)
C13 0.0356(8) 0.0295(9) 0.0353(9) 0.0109(7) 0.0126(7) 0.0051(7)
C27 0.0232(7) 0.0238(8) 0.0382(9) 0.0034(7) 0.0063(6) 0.0027(6)
C26 0.0216(7) 0.0223(8) 0.0393(9) 0.0042(7) -0.0019(6) -0.0003(6)
C14 0.0351(8) 0.0329(9) 0.0271(8) 0.0035(7) 0.0078(6) 0.0059(7)
C3 0.0168(6) 0.0208(7) 0.0278(8) -0.0003(6) 0.0004(5) -0.0008(5)
C16 0.0452(10) 0.0283(9) 0.0326(9) -0.0076(7) 0.0100(7) -0.0006(7)
C12 0.0330(8) 0.0244(8) 0.0398(9) 0.0021(7) 0.0084(7) -0.0022(7)

loop_
_atom_type_symbol
_atom_type_description
_atom_type_scat_dispersion_real
_atom_type_scat_dispersion_imag
_atom_type_scat_source
C C 0.0181 0.0091 'International Tables Vol C Tables 4.2.6.8 and 6.1.1.4'
H H 0.0000 0.0000 'International Tables Vol C Tables 4.2.6.8 and 6.1.1.4'
B B 0.0090 0.0039 'International Tables Vol C Tables 4.2.6.8 and 6.1.1.4'
O O 0.0492 0.0322 'International Tables Vol C Tables 4.2.6.8 and 6.1.1.4'
S S 0.3331 0.5567 'International Tables Vol C Tables 4.2.6.8 and 6.1.1.4'

loop_
_geom_angle_atom_site_label_1
_geom_angle_atom_site_label_2
_geom_angle_atom_site_label_3
_geom_angle
_geom_angle_site_symmetry_1
_geom_angle_site_symmetry_3
_geom_angle_publ_flag
C1 S1 B1 98.94(7) . . ?
C3 O1 B1 122.82(12) . . ?
C7 O2 C16 117.68(13) . . ?
C22 C17 B1 122.99(14) . . ?
C18 C17 C22 116.39(14) . . ?
C18 C17 B1 120.60(13) . . ?
C1 C2 C3 124.46(14) . . ?
C20 C19 C18 119.84(15) . . ?
C9 C4 C5 117.95(14) . . ?
C9 C4 C3 121.92(14) . . ?
C5 C4 C3 120.13(14) . . ?
C28 C23 B1 121.20(14) . . ?
C24 C23 B1 121.74(13) . . ?
C24 C23 C28 116.69(14) . . ?
C8 C9 C4 121.37(15) . . ?
C15 C10 C1 120.68(14) . . ?
C15 C10 C11 119.02(15) . . ?
C11 C10 C1 120.29(14) . . ?
C21 C22 C17 121.70(15) . . ?
C26 C25 C24 119.78(15) . . ?
C9 C8 C7 119.71(15) . . ?
C21 C20 C19 119.38(15) . . ?
C20 C21 C22 120.28(15) . . ?
C6 C5 C4 120.98(15) . . ?
C2 C1 S1 122.95(12) . . ?
C2 C1 C10 119.48(14) . . ?
C10 C1 S1 117.48(11) . . ?
C14 C15 C10 120.30(16) . . ?
O1 B1 S1 106.67(10) . . ?
O1 B1 C17 109.86(12) . . ?
O1 B1 C23 110.99(12) . . ?
C17 B1 S1 106.76(10) . . ?
C17 B1 C23 112.49(13) . . ?
C23 B1 S1 109.82(11) . . ?
C27 C28 C23 121.68(15) . . ?
C12 C11 C10 120.32(16) . . ?
C5 C6 C7 120.18(15) . . ?
C25 C24 C23 122.06(15) . . ?
C19 C18 C17 122.38(14) . . ?
O2 C7 C8 123.90(15) . . ?
O2 C7 C6 116.30(14) . . ?
C8 C7 C6 119.80(15) . . ?
C14 C13 C12 120.11(16) . . ?
C26 C27 C28 120.09(15) . . ?
C27 C26 C25 119.69(14) . . ?
C13 C14 C15 120.08(16) . . ?
O1 C3 C2 122.77(14) . . ?
O1 C3 C4 116.04(13) . . ?
C2 C3 C4 121.15(14) . . ?
C11 C12 C13 120.12(16) . . ?

loop_
_geom_bond_atom_site_label_1
_geom_bond_atom_site_label_2
_geom_bond_distance
_geom_bond_site_symmetry_2
_geom_bond_publ_flag
S1 C1 1.7067(16) . ?
S1 B1 1.9684(18) . ?
O1 B1 1.508(2) . ?
O1 C3 1.2988(18) . ?
O2 C7 1.3543(19) . ?
O2 C16 1.435(2) . ?
C17 C22 1.401(2) . ?
C17 B1 1.603(2) . ?
C17 C18 1.398(2) . ?
C2 C1 1.384(2) . ?
C2 C3 1.409(2) . ?
C19 C20 1.385(2) . ?
C19 C18 1.388(2) . ?
C4 C9 1.402(2) . ?
C4 C5 1.406(2) . ?
C4 C3 1.461(2) . ?
C23 B1 1.614(2) . ?
C23 C28 1.402(2) . ?
C23 C24 1.401(2) . ?
C9 C8 1.383(2) . ?
C10 C1 1.477(2) . ?
C10 C15 1.397(2) . ?
C10 C11 1.398(2) . ?
C22 C21 1.393(2) . ?
C25 C24 1.393(2) . ?
C25 C26 1.387(2) . ?
C8 C7 1.393(2) . ?
C20 C21 1.384(2) . ?
C5 C6 1.376(2) . ?
C15 C14 1.388(2) . ?
C28 C27 1.394(2) . ?
C11 C12 1.383(2) . ?
C6 C7 1.397(2) . ?
C13 C14 1.382(3) . ?
C13 C12 1.388(3) . ?
C27 C26 1.385(2) . ?
